data_7709695
loop_
_publ_author_name
'Hylland, Knut T.'
'Schmidtke, Inga L.'
'Wragg, David S.'
'Nova, Ainara'
'Tilset, Mats'

_publ_section_title
;
 Synthesis of substituted (N,C) and (N,C,C) Au(iii) complexes: the
 influence of sterics and electronics on cyclometalation reactions
;
_journal_name_full 'Dalton Transactions'
_journal_paper_doi 10.1039/D2DT00371F
_journal_year 2022
_chemical_formula_moiety 'C17 H12 Au F6 N O4'
_chemical_formula_sum 'C17 H12 Au F6 N O4'
_chemical_formula_weight 605.24
_space_group_crystal_system monoclinic
_space_group_IT_number 14
_space_group_name_Hall '-P 2ybc'
_space_group_name_H-M_alt 'P 1 21/c 1'
_atom_sites_solution_hydrogens geom
_atom_sites_solution_primary dual
_audit_creation_date 2021-05-27
_audit_creation_method
;
Olex2 1.3
(compiled 2020.11.12 svn.r5f609507 for OlexSys, GUI svn.r6272)
;
_audit_update_record
;
2021-05-27 deposited with the CCDC.	2022-03-04 downloaded from the CCDC.
;
_cell_angle_alpha 90
_cell_angle_beta 104.225(8)
_cell_angle_gamma 90
_cell_formula_units_Z 4
_cell_length_a 10.349(3)
_cell_length_b 19.446(5)
_cell_length_c 9.020(3)
_cell_measurement_reflns_used 9826
_cell_measurement_temperature 100.0
_cell_measurement_theta_max 30.58
_cell_measurement_theta_min 2.29
_cell_volume 1759.6(9)
_computing_cell_refinement 'SAINT V8.40A (Bruker, 2019)'
_computing_data_reduction 'SAINT V8.40A (Bruker, 2019)'
_computing_molecular_graphics 'Olex2 1.3 (Dolomanov et al., 2009)'
_computing_publication_material 'Olex2 1.3 (Dolomanov et al., 2009)'
_computing_structure_refinement 'SHELXL 2018/3 (Sheldrick, 2015)'
_computing_structure_solution 'SHELXT 2014/5 (Sheldrick, 2014)'
_diffrn_ambient_temperature 100.0
_diffrn_detector 'Bruker Photon 100 area detector'
_diffrn_detector_area_resol_mean 10.42
_diffrn_detector_type 'CMOS area detector'
_diffrn_measured_fraction_theta_full 0.997
_diffrn_measured_fraction_theta_max 0.997
_diffrn_measurement_device 'three-circle diffractometer'
_diffrn_measurement_device_type 'Bruker D8 Venture'
_diffrn_measurement_method '\w and \f shutterless scans'
_diffrn_radiation_monochromator 'mirror optics'
_diffrn_radiation_probe x-ray
_diffrn_radiation_type MoK\a
_diffrn_radiation_wavelength 0.71073
_diffrn_reflns_av_R_equivalents 0.0365
_diffrn_reflns_av_unetI/netI 0.0180
_diffrn_reflns_Laue_measured_fraction_full 0.997
_diffrn_reflns_Laue_measured_fraction_max 0.997
_diffrn_reflns_limit_h_max 14
_diffrn_reflns_limit_h_min -14
_diffrn_reflns_limit_k_max 27
_diffrn_reflns_limit_k_min -27
_diffrn_reflns_limit_l_max 12
_diffrn_reflns_limit_l_min -12
_diffrn_reflns_number 46733
_diffrn_reflns_point_group_measured_fraction_full 0.997
_diffrn_reflns_point_group_measured_fraction_max 0.997
_diffrn_reflns_theta_full 25.242
_diffrn_reflns_theta_max 30.560
_diffrn_reflns_theta_min 2.284
_diffrn_source 'microfocus sealed X-ray tube'
_diffrn_source_current 1.0
_diffrn_source_power 0.05
_diffrn_source_type 'Incoatec I\ms'
_diffrn_source_voltage 50.0
_diffrn_standards_number 0
_exptl_absorpt_coefficient_mu 8.448
_exptl_absorpt_correction_T_max 0.7461
_exptl_absorpt_correction_T_min 0.4146
_exptl_absorpt_correction_type multi-scan
_exptl_absorpt_process_details
;
SADABS-2016/2 (Bruker,2016/2) was used for absorption correction.
wR2(int) was 0.1203 before and 0.0499 after correction.
The Ratio of minimum to maximum transmission is 0.5557.
The \l/2 correction factor is Not present.
;
_exptl_crystal_colour colourless
_exptl_crystal_colour_primary colourless
_exptl_crystal_density_diffrn 2.285
_exptl_crystal_description block
_exptl_crystal_F_000 1144
_exptl_crystal_size_max 0.52
_exptl_crystal_size_mid 0.4
_exptl_crystal_size_min 0.28
_refine_diff_density_max 0.977
_refine_diff_density_min -1.447
_refine_diff_density_rms 0.113
_refine_ls_extinction_method none
_refine_ls_goodness_of_fit_ref 1.192
_refine_ls_hydrogen_treatment constr
_refine_ls_matrix_type full
_refine_ls_number_parameters 264
_refine_ls_number_reflns 5374
_refine_ls_number_restraints 0
_refine_ls_restrained_S_all 1.192
_refine_ls_R_factor_all 0.0201
_refine_ls_R_factor_gt 0.0178
_refine_ls_shift/su_max 0.003
_refine_ls_shift/su_mean 0.000
_refine_ls_structure_factor_coef Fsqd
_refine_ls_weighting_details 'w=1/[\s^2^(Fo^2^)+(0.0105P)^2^+2.6848P] where P=(Fo^2^+2Fc^2^)/3'
_refine_ls_weighting_scheme calc
_refine_ls_wR_factor_gt 0.0393
_refine_ls_wR_factor_ref 0.0398
_reflns_Friedel_coverage 0.000
_reflns_number_gt 5081
_reflns_number_total 5374
_reflns_threshold_expression 'I > 2\s(I)'
_cod_data_source_file d2dt00371f2.cif
_cod_data_source_block mo_il_dimethyl_0m_a
_cod_database_code 7709695
_shelx_shelxl_version_number 2018/3
_shelx_space_group_comment
;
The symmetry employed for this shelxl refinement is uniquely defined
by the following loop, which should always be used as a source of
symmetry information in preference to the above space-group names.
They are only intended as comments.
;
_shelx_estimated_absorpt_t_max 0.201
_shelx_estimated_absorpt_t_min 0.096
_olex2_refinement_description
;
1. Fixed Uiso
 At 1.2 times of:
  All C(H) groups
 At 1.5 times of:
  All C(H,H,H) groups
2.a Aromatic/amide H refined with riding coordinates:
 C11(H11), C5(H5), C8(H8), C10(H10), C9(H9), C3(H3)
2.b Idealised Me refined as rotating group:
 C13(H13A,H13B,H13C), C12(H12A,H12B,H12C)
;
_olex2_date_sample_data_collection 2021-05-25
_olex2_date_sample_submission 2021-04-29
_olex2_exptl_crystal_mounting_method 'Frozen on a Mitegen cryoloop using Paretone oil.'
_olex2_submission_special_instructions 'No special instructions were received'

loop_
_space_group_symop_operation_xyz
'x, y, z'
'-x, y+1/2, -z+1/2'
'-x, -y, -z'
'x, -y-1/2, z-1/2'

loop_
_atom_site_label
_atom_site_type_symbol
_atom_site_fract_x
_atom_site_fract_y
_atom_site_fract_z
_atom_site_U_iso_or_equiv
_atom_site_adp_type
_atom_site_occupancy
_atom_site_site_symmetry_order
_atom_site_calc_flag
_atom_site_refinement_flags_posn
_atom_site_refinement_flags_adp
_atom_site_refinement_flags_occupancy
_atom_site_disorder_assembly
_atom_site_disorder_group
Au1 Au 0.80486(2) 0.47875(2) 0.43610(2) 0.00889(3) Uani 1 1 d . . . . .
O3 O 0.91090(16) 0.56934(8) 0.41013(19) 0.0136(3) Uani 1 1 d . . . . .
F6 F 1.05817(15) 0.65946(9) 0.2971(2) 0.0253(3) Uani 1 1 d . . . . .
F2 F 0.75946(15) 0.37129(8) -0.09906(17) 0.0197(3) Uani 1 1 d . . . . .
O1 O 0.87183(16) 0.44331(8) 0.25951(18) 0.0130(3) Uani 1 1 d . . . . .
F1 F 0.89317(17) 0.45743(9) -0.06346(19) 0.0255(3) Uani 1 1 d . . . . .
N1 N 0.73828(19) 0.51699(9) 0.6094(2) 0.0106(3) Uani 1 1 d . . . . .
C1 C 0.6959(2) 0.39679(11) 0.4713(3) 0.0111(4) Uani 1 1 d . . . . .
F3 F 0.95013(16) 0.36329(9) 0.06234(18) 0.0280(4) Uani 1 1 d . . . . .
O2 O 0.66356(17) 0.44164(10) 0.1035(2) 0.0199(4) Uani 1 1 d . . . . .
O4 O 0.73543(18) 0.60245(10) 0.2212(2) 0.0223(4) Uani 1 1 d . . . . .
C6 C 0.6120(2) 0.41451(11) 0.5671(2) 0.0116(4) Uani 1 1 d . . . . .
C7 C 0.6382(2) 0.48068(11) 0.6456(2) 0.0105(4) Uani 1 1 d . . . . .
F4 F 0.9213(2) 0.71979(9) 0.3863(3) 0.0430(5) Uani 1 1 d . . . . .
F5 F 0.88533(17) 0.70139(10) 0.1446(2) 0.0372(5) Uani 1 1 d . . . . .
C11 C 0.7846(2) 0.57577(12) 0.6816(3) 0.0142(4) Uani 1 1 d . . . . .
H11 H 0.855879 0.599467 0.654711 0.017 Uiso 1 1 calc R U . . .
C16 C 0.8480(2) 0.60860(12) 0.3019(3) 0.0129(4) Uani 1 1 d . . . . .
C5 C 0.5173(2) 0.36805(12) 0.5931(3) 0.0146(4) Uani 1 1 d . . . . .
H5 H 0.459316 0.380939 0.655361 0.017 Uiso 1 1 calc R U . . .
C8 C 0.5778(2) 0.50624(12) 0.7571(3) 0.0136(4) Uani 1 1 d . . . . .
H8 H 0.506027 0.482103 0.781814 0.016 Uiso 1 1 calc R U . . .
C10 C 0.7294(2) 0.60207(12) 0.7948(3) 0.0169(4) Uani 1 1 d . . . . .
H10 H 0.762962 0.643263 0.846797 0.020 Uiso 1 1 calc R U . . .
C9 C 0.6238(2) 0.56714(13) 0.8310(3) 0.0169(4) Uani 1 1 d . . . . .
H9 H 0.583347 0.585098 0.906570 0.020 Uiso 1 1 calc R U . . .
C14 C 0.7826(2) 0.43291(12) 0.1324(3) 0.0131(4) Uani 1 1 d . . . . .
C2 C 0.6940(2) 0.33032(12) 0.4124(3) 0.0139(4) Uani 1 1 d . . . . .
C3 C 0.5978(2) 0.28511(12) 0.4428(3) 0.0172(5) Uani 1 1 d . . . . .
H3 H 0.594218 0.239768 0.402805 0.021 Uiso 1 1 calc R U . . .
C15 C 0.8483(2) 0.40573(12) 0.0072(3) 0.0140(4) Uani 1 1 d . . . . .
C4 C 0.5077(2) 0.30278(12) 0.5279(3) 0.0169(4) Uani 1 1 d . . . . .
C17 C 0.9297(2) 0.67288(12) 0.2817(3) 0.0165(4) Uani 1 1 d . . . . .
C13 C 0.7900(3) 0.30218(13) 0.3259(3) 0.0226(5) Uani 1 1 d . . . . .
H13A H 0.749404 0.304719 0.215753 0.034 Uiso 1 1 calc R U . . .
H13B H 0.810743 0.254168 0.355302 0.034 Uiso 1 1 calc R U . . .
H13C H 0.872231 0.329396 0.350320 0.034 Uiso 1 1 calc R U . . .
C12 C 0.4053(3) 0.25215(15) 0.5528(4) 0.0288(6) Uani 1 1 d . . . . .
H12A H 0.445221 0.222142 0.639158 0.043 Uiso 1 1 calc R U . . .
H12B H 0.373948 0.224268 0.460405 0.043 Uiso 1 1 calc R U . . .
H12C H 0.329818 0.277032 0.574962 0.043 Uiso 1 1 calc R U . . .

loop_
_atom_site_aniso_label
_atom_site_aniso_U_11
_atom_site_aniso_U_22
_atom_site_aniso_U_33
_atom_site_aniso_U_23
_atom_site_aniso_U_13
_atom_site_aniso_U_12
Au1 0.00680(4) 0.01066(4) 0.00939(4) 0.00046(3) 0.00231(3) 0.00085(3)
O3 0.0111(7) 0.0158(8) 0.0142(7) 0.0027(6) 0.0035(6) -0.0021(6)
F6 0.0101(7) 0.0308(8) 0.0350(9) 0.0107(7) 0.0052(6) -0.0024(6)
F2 0.0206(7) 0.0205(7) 0.0173(7) -0.0070(6) 0.0034(6) -0.0033(6)
O1 0.0104(7) 0.0181(8) 0.0109(7) -0.0023(6) 0.0035(6) 0.0008(6)
F1 0.0290(9) 0.0256(8) 0.0273(8) -0.0035(6) 0.0170(7) -0.0098(7)
N1 0.0089(8) 0.0124(8) 0.0107(8) -0.0003(7) 0.0029(7) 0.0018(6)
C1 0.0083(9) 0.0110(9) 0.0133(9) 0.0020(8) 0.0012(7) 0.0003(7)
F3 0.0215(8) 0.0411(10) 0.0202(7) -0.0035(7) 0.0031(6) 0.0195(7)
O2 0.0112(8) 0.0305(10) 0.0176(8) -0.0028(7) 0.0026(6) 0.0036(7)
O4 0.0135(8) 0.0225(9) 0.0274(10) 0.0052(8) -0.0020(7) -0.0022(7)
C6 0.0101(9) 0.0133(9) 0.0105(9) 0.0023(7) 0.0007(7) 0.0011(7)
C7 0.0062(9) 0.0145(9) 0.0103(9) 0.0030(8) 0.0013(7) 0.0023(7)
F4 0.0541(13) 0.0247(9) 0.0615(13) -0.0209(9) 0.0359(11) -0.0175(8)
F5 0.0216(9) 0.0465(11) 0.0387(10) 0.0300(9) -0.0017(7) -0.0050(8)
C11 0.0137(10) 0.0134(10) 0.0162(10) -0.0005(8) 0.0049(8) -0.0010(8)
C16 0.0123(10) 0.0137(10) 0.0141(10) -0.0011(8) 0.0057(8) -0.0001(8)
C5 0.0098(10) 0.0192(11) 0.0148(10) 0.0022(8) 0.0031(8) -0.0014(8)
C8 0.0102(10) 0.0175(10) 0.0139(10) 0.0013(8) 0.0048(8) 0.0034(8)
C10 0.0155(11) 0.0160(10) 0.0193(11) -0.0053(9) 0.0044(9) 0.0015(8)
C9 0.0154(11) 0.0201(11) 0.0165(10) -0.0018(9) 0.0063(8) 0.0045(9)
C14 0.0128(10) 0.0144(10) 0.0132(10) 0.0007(8) 0.0049(8) 0.0015(8)
C2 0.0143(10) 0.0123(10) 0.0143(10) 0.0010(8) 0.0023(8) 0.0014(8)
C3 0.0174(11) 0.0124(10) 0.0195(11) 0.0007(8) -0.0001(9) -0.0024(8)
C15 0.0127(10) 0.0164(10) 0.0130(10) -0.0012(8) 0.0032(8) 0.0012(8)
C4 0.0142(11) 0.0169(10) 0.0176(11) 0.0036(9) -0.0001(9) -0.0050(8)
C17 0.0144(11) 0.0174(11) 0.0185(11) 0.0040(9) 0.0058(9) 0.0001(8)
C13 0.0305(14) 0.0122(10) 0.0293(14) 0.0004(9) 0.0156(11) 0.0040(9)
C12 0.0253(14) 0.0266(14) 0.0353(15) -0.0011(11) 0.0091(12) -0.0145(11)

loop_
_atom_type_symbol
_atom_type_description
_atom_type_scat_dispersion_real
_atom_type_scat_dispersion_imag
_atom_type_scat_source
C C 0.0033 0.0016 'International Tables Vol C Tables 4.2.6.8 and 6.1.1.4'
H H 0.0000 0.0000 'International Tables Vol C Tables 4.2.6.8 and 6.1.1.4'
Au Au -2.0133 8.8022 'International Tables Vol C Tables 4.2.6.8 and 6.1.1.4'
F F 0.0171 0.0103 'International Tables Vol C Tables 4.2.6.8 and 6.1.1.4'
N N 0.0061 0.0033 'International Tables Vol C Tables 4.2.6.8 and 6.1.1.4'
O O 0.0106 0.0060 'International Tables Vol C Tables 4.2.6.8 and 6.1.1.4'

loop_
_geom_angle_atom_site_label_1
_geom_angle_atom_site_label_2
_geom_angle_atom_site_label_3
_geom_angle
_geom_angle_site_symmetry_1
_geom_angle_site_symmetry_3
_geom_angle_publ_flag
O1 Au1 O3 84.76(7) . . ?
O1 Au1 C1 99.69(8) . . ?
N1 Au1 O3 93.70(7) . . ?
N1 Au1 O1 178.22(7) . . ?
N1 Au1 C1 81.83(8) . . ?
C1 Au1 O3 175.38(8) . . ?
C16 O3 Au1 113.53(14) . . ?
C14 O1 Au1 116.40(14) . . ?
C7 N1 Au1 115.10(15) . . ?
C11 N1 Au1 122.98(15) . . ?
C11 N1 C7 121.87(19) . . ?
C6 C1 Au1 110.77(16) . . ?
C2 C1 Au1 128.81(17) . . ?
C2 C1 C6 120.4(2) . . ?
C1 C6 C7 116.32(19) . . ?
C5 C6 C1 120.6(2) . . ?
C5 C6 C7 122.9(2) . . ?
N1 C7 C6 113.75(19) . . ?
N1 C7 C8 119.3(2) . . ?
C8 C7 C6 126.8(2) . . ?
N1 C11 H11 119.7 . . ?
N1 C11 C10 120.6(2) . . ?
C10 C11 H11 119.7 . . ?
O3 C16 C17 112.41(19) . . ?
O4 C16 O3 128.9(2) . . ?
O4 C16 C17 118.7(2) . . ?
C6 C5 H5 120.0 . . ?
C4 C5 C6 119.9(2) . . ?
C4 C5 H5 120.0 . . ?
C7 C8 H8 120.4 . . ?
C9 C8 C7 119.2(2) . . ?
C9 C8 H8 120.4 . . ?
C11 C10 H10 120.6 . . ?
C11 C10 C9 118.9(2) . . ?
C9 C10 H10 120.6 . . ?
C8 C9 C10 120.1(2) . . ?
C8 C9 H9 119.9 . . ?
C10 C9 H9 119.9 . . ?
O1 C14 C15 110.68(19) . . ?
O2 C14 O1 129.4(2) . . ?
O2 C14 C15 119.9(2) . . ?
C1 C2 C3 116.8(2) . . ?
C1 C2 C13 125.7(2) . . ?
C3 C2 C13 117.5(2) . . ?
C2 C3 H3 118.1 . . ?
C4 C3 C2 123.9(2) . . ?
C4 C3 H3 118.1 . . ?
F2 C15 F3 107.39(19) . . ?
F2 C15 C14 110.30(19) . . ?
F1 C15 F2 107.14(19) . . ?
F1 C15 F3 108.0(2) . . ?
F1 C15 C14 111.00(19) . . ?
F3 C15 C14 112.79(19) . . ?
C5 C4 C12 120.9(2) . . ?
C3 C4 C5 118.1(2) . . ?
C3 C4 C12 121.0(2) . . ?
F6 C17 F4 107.4(2) . . ?
F6 C17 F5 106.7(2) . . ?
F6 C17 C16 113.04(19) . . ?
F4 C17 C16 109.79(19) . . ?
F5 C17 F4 107.8(2) . . ?
F5 C17 C16 111.9(2) . . ?
C2 C13 H13A 109.5 . . ?
C2 C13 H13B 109.5 . . ?
C2 C13 H13C 109.5 . . ?
H13A C13 H13B 109.5 . . ?
H13A C13 H13C 109.5 . . ?
H13B C13 H13C 109.5 . . ?
C4 C12 H12A 109.5 . . ?
C4 C12 H12B 109.5 . . ?
C4 C12 H12C 109.5 . . ?
H12A C12 H12B 109.5 . . ?
H12A C12 H12C 109.5 . . ?
H12B C12 H12C 109.5 . . ?

loop_
_geom_bond_atom_site_label_1
_geom_bond_atom_site_label_2
_geom_bond_distance
_geom_bond_site_symmetry_2
_geom_bond_publ_flag
Au1 O3 2.1186(17) . ?
Au1 O1 2.0088(16) . ?
Au1 N1 1.9999(19) . ?
Au1 C1 2.022(2) . ?
O3 C16 1.283(3) . ?
F6 C17 1.328(3) . ?
F2 C15 1.334(3) . ?
O1 C14 1.299(3) . ?
F1 C15 1.333(3) . ?
N1 C7 1.358(3) . ?
N1 C11 1.344(3) . ?
C1 C6 1.410(3) . ?
C1 C2 1.396(3) . ?
F3 C15 1.335(3) . ?
O2 C14 1.207(3) . ?
O4 C16 1.219(3) . ?
C6 C7 1.462(3) . ?
C6 C5 1.395(3) . ?
C7 C8 1.400(3) . ?
F4 C17 1.330(3) . ?
F5 C17 1.330(3) . ?
C11 H11 0.9500 . ?
C11 C10 1.385(3) . ?
C16 C17 1.545(3) . ?
C5 H5 0.9500 . ?
C5 C4 1.392(3) . ?
C8 H8 0.9500 . ?
C8 C9 1.385(3) . ?
C10 H10 0.9500 . ?
C10 C9 1.392(3) . ?
C9 H9 0.9500 . ?
C14 C15 1.547(3) . ?
C2 C3 1.404(3) . ?
C2 C13 1.509(3) . ?
C3 H3 0.9500 . ?
C3 C4 1.389(4) . ?
C4 C12 1.503(3) . ?
C13 H13A 0.9800 . ?
C13 H13B 0.9800 . ?
C13 H13C 0.9800 . ?
C12 H12A 0.9800 . ?
C12 H12B 0.9800 . ?
C12 H12C 0.9800 . ?

loop_
_geom_torsion_atom_site_label_1
_geom_torsion_atom_site_label_2
_geom_torsion_atom_site_label_3
_geom_torsion_atom_site_label_4
_geom_torsion
_geom_torsion_site_symmetry_1
_geom_torsion_site_symmetry_2
_geom_torsion_site_symmetry_3
_geom_torsion_site_symmetry_4
_geom_torsion_publ_flag
Au1 O3 C16 O4 4.8(3) . . . . ?
Au1 O3 C16 C17 -177.91(14) . . . . ?
Au1 O1 C14 O2 0.2(3) . . . . ?
Au1 O1 C14 C15 -179.96(14) . . . . ?
Au1 N1 C7 C6 9.1(2) . . . . ?
Au1 N1 C7 C8 -174.99(16) . . . . ?
Au1 N1 C11 C10 176.10(17) . . . . ?
Au1 C1 C6 C7 -12.2(2) . . . . ?
Au1 C1 C6 C5 172.87(17) . . . . ?
Au1 C1 C2 C3 -173.37(17) . . . . ?
Au1 C1 C2 C13 9.6(4) . . . . ?
O3 C16 C17 F6 39.9(3) . . . . ?
O3 C16 C17 F4 -80.0(3) . . . . ?
O3 C16 C17 F5 160.3(2) . . . . ?
O1 C14 C15 F2 156.48(19) . . . . ?
O1 C14 C15 F1 -84.9(2) . . . . ?
O1 C14 C15 F3 36.4(3) . . . . ?
N1 C7 C8 C9 -1.7(3) . . . . ?
N1 C11 C10 C9 -0.9(4) . . . . ?
C1 C6 C7 N1 2.3(3) . . . . ?
C1 C6 C7 C8 -173.2(2) . . . . ?
C1 C6 C5 C4 1.9(3) . . . . ?
C1 C2 C3 C4 -0.7(4) . . . . ?
O2 C14 C15 F2 -23.7(3) . . . . ?
O2 C14 C15 F1 94.9(3) . . . . ?
O2 C14 C15 F3 -143.8(2) . . . . ?
O4 C16 C17 F6 -142.5(2) . . . . ?
O4 C16 C17 F4 97.6(3) . . . . ?
O4 C16 C17 F5 -22.1(3) . . . . ?
C6 C1 C2 C3 5.2(3) . . . . ?
C6 C1 C2 C13 -171.8(2) . . . . ?
C6 C7 C8 C9 173.6(2) . . . . ?
C6 C5 C4 C3 2.5(3) . . . . ?
C6 C5 C4 C12 -179.2(2) . . . . ?
C7 N1 C11 C10 -1.2(3) . . . . ?
C7 C6 C5 C4 -172.7(2) . . . . ?
C7 C8 C9 C10 -0.3(3) . . . . ?
C11 N1 C7 C6 -173.4(2) . . . . ?
C11 N1 C7 C8 2.5(3) . . . . ?
C11 C10 C9 C8 1.6(4) . . . . ?
C5 C6 C7 N1 177.2(2) . . . . ?
C5 C6 C7 C8 1.7(4) . . . . ?
C2 C1 C6 C7 169.0(2) . . . . ?
C2 C1 C6 C5 -6.0(3) . . . . ?
C2 C3 C4 C5 -3.2(4) . . . . ?
C2 C3 C4 C12 178.6(2) . . . . ?
C13 C2 C3 C4 176.6(2) . . . . ?
